data_4310485
loop_
_publ_author_name
'Daniel L. Reger'
'Radu F. Semeniuc'
'Vitaly Rassolov'
'Mark D. Smith'

_publ_contact_author_address
;
Department of Chemistry and Biochemistry
University of South Carolina
Columbia, South Carolina 29208
USA
;
_publ_contact_author_email reger@mail.chem.sc.edu
_publ_contact_author_fax '1 803 777 9521'
_publ_contact_author_name 'Professor Daniel L. Reger'
_publ_contact_author_phone '1 803 777 2587'
_publ_section_title
;
 Supramolecular Structural Variations with Changes in Anion and Solvent in
 Silver(I) Complexes of a Semirigid, Bitopic Tris(pyrazolyl)methane Ligand
;
_journal_name_full 'Inorganic Chemistry'
_journal_page_first 537
_journal_page_last 554
_journal_paper_doi 10.1021/ic035207i
_journal_volume 43
_journal_year 2004
_chemical_formula_sum 'C30 H30 Ag F6 N12 O2 P'
_chemical_formula_weight 843.50
_chemical_name_systematic
; 
 ? 
;
_space_group_IT_number 4
_symmetry_cell_setting monoclinic
_symmetry_space_group_name_Hall 'P 2yb'
_symmetry_space_group_name_H-M 'P 1 21 1'
_atom_sites_solution_hydrogens geom
_atom_sites_solution_primary direct
_atom_sites_solution_secondary difmap
_audit_creation_method SHELXL-97
_cell_angle_alpha 90.00
_cell_angle_beta 114.519(2)
_cell_angle_gamma 90.00
_cell_formula_units_Z 4
_cell_length_a 15.3714(14)
_cell_length_b 13.5220(12)
_cell_length_c 18.0243(16)
_cell_measurement_reflns_used 7503
_cell_measurement_temperature 190(2)
_cell_measurement_theta_max 25.067
_cell_measurement_theta_min 2.272
_cell_volume 3408.6(5)
_computing_cell_refinement 'SAINT+ NT V6.02a (Bruker, 1998)'
_computing_data_collection 'SMART NT V5.624 (Bruker, 2000)'
_computing_data_reduction 'SAINT+ NT V6.02a'
_computing_molecular_graphics 'SHELXTL V5.1 (Sheldrick, 1997)'
_computing_publication_material 'SHELXTL V5.1'
_computing_structure_refinement 'SHELXL-97 (Sheldrick, 1997)'
_computing_structure_solution 'SHELXS-97 (Sheldrick, 1990)'
_diffrn_ambient_temperature 190(2)
_diffrn_measured_fraction_theta_full 0.989
_diffrn_measured_fraction_theta_max 0.989
_diffrn_measurement_device_type 'Bruker SMART APEX CCD diffractometer'
_diffrn_measurement_method 'omega scans'
_diffrn_radiation_monochromator graphite
_diffrn_radiation_source 'fine-focus sealed tube'
_diffrn_radiation_type MoK\a
_diffrn_radiation_wavelength 0.71073
_diffrn_reflns_av_R_equivalents 0.0432
_diffrn_reflns_av_sigmaI/netI 0.0730
_diffrn_reflns_limit_h_max 18
_diffrn_reflns_limit_h_min -14
_diffrn_reflns_limit_k_max 16
_diffrn_reflns_limit_k_min -15
_diffrn_reflns_limit_l_max 21
_diffrn_reflns_limit_l_min -21
_diffrn_reflns_number 15861
_diffrn_reflns_theta_full 25.03
_diffrn_reflns_theta_max 25.03
_diffrn_reflns_theta_min 1.47
_diffrn_standards_decay_% 0
_exptl_absorpt_coefficient_mu 0.721
_exptl_absorpt_correction_type none
_exptl_crystal_colour colorless
_exptl_crystal_density_diffrn 1.644
_exptl_crystal_density_method 'not measured'
_exptl_crystal_description plate
_exptl_crystal_F_000 1704
_exptl_crystal_size_max 0.48
_exptl_crystal_size_mid 0.42
_exptl_crystal_size_min 0.10
_refine_diff_density_max 1.447
_refine_diff_density_min -0.583
_refine_diff_density_rms 0.110
_refine_ls_abs_structure_details 'Flack H D (1983), Acta Cryst. A39, 876-881'
_refine_ls_abs_structure_Flack 0.04(3)
_refine_ls_extinction_method none
_refine_ls_goodness_of_fit_ref 1.008
_refine_ls_hydrogen_treatment mixed
_refine_ls_matrix_type full
_refine_ls_number_parameters 832
_refine_ls_number_reflns 10446
_refine_ls_number_restraints 16
_refine_ls_restrained_S_all 1.009
_refine_ls_R_factor_all 0.0854
_refine_ls_R_factor_gt 0.0694
_refine_ls_shift/su_max 0.001
_refine_ls_shift/su_mean 0.000
_refine_ls_structure_factor_coef Fsqd
_refine_ls_weighting_details 'calc w=1/[\s^2^(Fo^2^)+(0.1130P)^2^+0.0000P] where P=(Fo^2^+2Fc^2^)/3'
_refine_ls_weighting_scheme calc
_refine_ls_wR_factor_gt 0.1751
_refine_ls_wR_factor_ref 0.1853
_reflns_number_gt 7742
_reflns_number_total 10446
_reflns_threshold_expression >2sigma(I)
_cod_data_source_file ic035207isi20031021_053618_4.cif
_cod_data_source_block 3a
_cod_database_code 4310485

loop_
_symmetry_equiv_pos_as_xyz
'x, y, z'
'-x, y+1/2, -z'

loop_
_atom_site_label
_atom_site_type_symbol
_atom_site_fract_x
_atom_site_fract_y
_atom_site_fract_z
_atom_site_U_iso_or_equiv
_atom_site_adp_type
_atom_site_occupancy
_atom_site_symmetry_multiplicity
_atom_site_calc_flag
_atom_site_refinement_flags
_atom_site_disorder_assembly
_atom_site_disorder_group
Ag1 Ag 0.64767(5) 0.28173(8) 0.53805(6) 0.0720(3) Uani 1 1 d . . .
Ag2 Ag 1.78163(5) 0.21875(5) 0.92596(5) 0.0534(2) Uani 1 1 d . . .
C101 C 0.8445(5) 0.3936(7) 0.5300(6) 0.044(2) Uani 1 1 d . . .
C102 C 1.6140(5) 0.3694(6) 0.9490(5) 0.0322(18) Uani 1 1 d . . .
C111 C 0.9561(7) 0.2514(9) 0.5924(8) 0.067(3) Uani 1 1 d . . .
H111 H 1.0144 0.2812 0.5978 0.080 Uiso 1 1 calc R . .
C112 C 0.9469(9) 0.1602(9) 0.6129(9) 0.077(4) Uani 1 1 d . . .
H112 H 0.9963 0.1128 0.6368 0.092 Uiso 1 1 calc R . .
C113 C 0.8494(9) 0.1471(10) 0.5922(9) 0.090(4) Uani 1 1 d . . .
H113 H 0.8206 0.0873 0.5983 0.108 Uiso 1 1 calc R . .
C121 C 0.8395(8) 0.5363(8) 0.6186(6) 0.055(3) Uani 1 1 d . . .
H121 H 0.8955 0.5705 0.6232 0.066 Uiso 1 1 calc R . .
C122 C 0.7814(8) 0.5630(10) 0.6520(7) 0.070(3) Uani 1 1 d . . .
H122 H 0.7877 0.6184 0.6862 0.084 Uiso 1 1 calc R . .
C123 C 0.7104(8) 0.4939(10) 0.6269(7) 0.066(3) Uani 1 1 d . . .
H123 H 0.6573 0.4943 0.6411 0.079 Uiso 1 1 calc R . .
C131 C 0.7596(8) 0.3112(10) 0.3958(7) 0.071(3) Uani 1 1 d . . .
H131 H 0.7972 0.2528 0.4081 0.085 Uiso 1 1 calc R . .
C132 C 0.6859(8) 0.3349(12) 0.3210(7) 0.081(4) Uani 1 1 d . . .
H132 H 0.6621 0.2974 0.2720 0.098 Uiso 1 1 calc R . .
C133 C 0.6558(8) 0.4264(12) 0.3355(6) 0.076(4) Uani 1 1 d . . .
H133 H 0.6043 0.4619 0.2955 0.091 Uiso 1 1 calc R . .
C141 C 1.4813(7) 0.2485(9) 0.8757(8) 0.082(4) Uani 1 1 d . . .
H141 H 1.4277 0.2909 0.8625 0.099 Uiso 1 1 calc R . .
C142 C 1.4791(8) 0.1517(10) 0.8576(9) 0.089(5) Uani 1 1 d . . .
H142 H 1.4237 0.1121 0.8311 0.107 Uiso 1 1 calc R . .
C143 C 1.5705(9) 0.1220(9) 0.8845(9) 0.078(4) Uani 1 1 d . . .
H143 H 1.5901 0.0572 0.8780 0.094 Uiso 1 1 calc R . .
N151 N 1.7070(9) 0.3690(6) 0.8669(7) 0.093(4) Uani 1 1 d D . .
N152 N 1.6499(5) 0.4188(5) 0.8967(4) 0.0449(19) Uani 1 1 d D . .
C151 C 1.6448(6) 0.5146(7) 0.8757(6) 0.054(3) Uani 1 1 d D . .
H151 H 1.6126 0.5656 0.8907 0.065 Uiso 1 1 calc R . .
C152 C 1.6938(9) 0.5245(10) 0.8295(8) 0.087(4) Uani 1 1 d D . .
H152 H 1.7023 0.5838 0.8049 0.104 Uiso 1 1 calc R . .
C153 C 1.7287(12) 0.4348(10) 0.8244(9) 0.105(5) Uani 1 1 d D . .
H153 H 1.7648 0.4210 0.7937 0.126 Uiso 1 1 calc R . .
N161 N 1.7784(6) 0.3934(10) 1.0512(5) 0.094(4) Uani 1 1 d D . .
N162 N 1.6916(4) 0.3502(5) 1.0277(4) 0.0377(16) Uani 1 1 d D . .
C161 C 1.6891(7) 0.3022(12) 1.0908(7) 0.095(5) Uani 1 1 d D . .
H161 H 1.6347 0.2691 1.0909 0.114 Uiso 1 1 calc R . .
C162 C 1.7730(7) 0.3070(9) 1.1531(5) 0.063(3) Uani 1 1 d D . .
H162 H 1.7922 0.2778 1.2054 0.076 Uiso 1 1 calc R . .
C163 C 1.8245(9) 0.3620(13) 1.1258(9) 0.125(7) Uani 1 1 d D . .
H163 H 1.8897 0.3775 1.1580 0.150 Uiso 1 1 calc R . .
C171 C 0.9256(6) 0.4485(8) 0.5203(6) 0.050(2) Uani 1 1 d . . .
H17A H 0.9475 0.4098 0.4845 0.060 Uiso 1 1 calc R . .
H17B H 0.9022 0.5133 0.4939 0.060 Uiso 1 1 calc R . .
C172 C 1.0686(6) 0.5383(8) 0.5929(6) 0.056(3) Uani 1 1 d . . .
H17C H 1.0362 0.6034 0.5811 0.067 Uiso 1 1 calc R . .
H17D H 1.0878 0.5222 0.5483 0.067 Uiso 1 1 calc R . .
C173 C 1.1552(6) 0.5424(7) 0.6726(6) 0.047(2) Uani 1 1 d . . .
C174 C 1.2451(7) 0.5522(9) 0.6771(7) 0.062(3) Uani 1 1 d . . .
H174 H 1.2539 0.5570 0.6281 0.074 Uiso 1 1 calc R . .
C175 C 1.3232(6) 0.5553(8) 0.7501(7) 0.057(3) Uani 1 1 d . . .
H175 H 1.3842 0.5691 0.7509 0.068 Uiso 1 1 calc R . .
C176 C 1.3157(5) 0.5391(6) 0.8227(6) 0.040(2) Uani 1 1 d . . .
C177 C 1.2283(7) 0.5326(9) 0.8195(6) 0.060(3) Uani 1 1 d . . .
H177 H 1.2212 0.5267 0.8693 0.072 Uiso 1 1 calc R . .
C178 C 1.1454(6) 0.5341(9) 0.7461(6) 0.061(3) Uani 1 1 d . . .
H178 H 1.0839 0.5295 0.7464 0.074 Uiso 1 1 calc R . .
C179 C 1.4040(6) 0.5318(7) 0.9004(6) 0.048(2) Uani 1 1 d . . .
H17E H 1.4366 0.5968 0.9139 0.057 Uiso 1 1 calc R . .
H17F H 1.3869 0.5123 0.9456 0.057 Uiso 1 1 calc R . .
C180 C 1.5413(6) 0.4351(7) 0.9650(5) 0.042(2) Uani 1 1 d . . .
H18A H 1.5163 0.3991 0.9998 0.051 Uiso 1 1 calc R . .
H18B H 1.5734 0.4960 0.9941 0.051 Uiso 1 1 calc R . .
C201 C 0.0002(11) 0.1435(9) 0.9396(7) 0.097(4) Uiso 1 1 d D . .
C202 C 0.4186(6) 0.2679(8) 0.5353(5) 0.046(2) Uani 1 1 d . . .
N211 N -0.1614(5) 0.0922(5) 0.8751(4) 0.092(3) Uiso 1 1 d G . .
N212 N -0.0673(4) 0.0784(5) 0.8934(3) 0.082(3) Uiso 1 1 d GD . .
C211 C -0.0575(7) -0.0108(6) 0.8632(5) 0.30(2) Uiso 1 1 d G . .
H211 H 0.0008 -0.0393 0.8673 0.358 Uiso 1 1 calc R . .
C212 C -0.1456(8) -0.0521(7) 0.8262(5) 0.240(15) Uiso 1 1 d G . .
H212 H -0.1599 -0.1146 0.7998 0.288 Uiso 1 1 calc R . .
C213 C -0.2099(6) 0.0115(7) 0.8335(5) 0.118(6) Uiso 1 1 d G . .
H213 H -0.2770 0.0014 0.8132 0.142 Uiso 1 1 calc R . .
N221 N -0.0687(6) 0.1839(6) 1.0253(5) 0.209(10) Uiso 1 1 d G . .
N222 N 0.0100(5) 0.1584(5) 1.0147(4) 0.132(5) Uiso 1 1 d GD . .
C221 C 0.0823(8) 0.1460(7) 1.0888(6) 0.217(13) Uiso 1 1 d G . .
H221 H 0.1460 0.1278 1.0994 0.260 Uiso 1 1 calc R . .
C222 C 0.0481(10) 0.1638(9) 1.1453(7) 0.167(9) Uiso 1 1 d G . .
H222 H 0.0836 0.1604 1.2027 0.200 Uiso 1 1 calc R . .
C223 C -0.0452(9) 0.1872(8) 1.1061(6) 0.245(15) Uiso 1 1 d G . .
H223 H -0.0870 0.2033 1.1310 0.293 Uiso 1 1 calc R . .
N231 N 0.0129(7) 0.3251(7) 0.9458(6) 0.203(9) Uiso 1 1 d G . .
N232 N -0.0221(5) 0.2341(6) 0.9040(4) 0.190(8) Uiso 1 1 d GD . .
C231 C -0.0616(6) 0.2536(7) 0.8186(5) 0.190(10) Uiso 1 1 d G . .
H231 H -0.0900 0.2063 0.7765 0.228 Uiso 1 1 calc R . .
C232 C -0.0511(8) 0.3567(9) 0.8076(7) 0.234(14) Uiso 1 1 d G . .
H232 H -0.0712 0.3900 0.7568 0.280 Uiso 1 1 calc R . .
C233 C -0.0050(9) 0.4008(9) 0.8862(7) 0.251(16) Uiso 1 1 d G . .
H233 H 0.0109 0.4688 0.8970 0.301 Uiso 1 1 calc R . .
C241 C 0.3386(7) 0.2804(9) 0.3832(5) 0.058(3) Uani 1 1 d . . .
H241 H 0.2740 0.2881 0.3754 0.070 Uiso 1 1 calc R . .
C242 C 0.3717(8) 0.2799(10) 0.3236(6) 0.069(3) Uani 1 1 d . . .
H242 H 0.3347 0.2847 0.2664 0.083 Uiso 1 1 calc R . .
C243 C 0.4702(7) 0.2710(9) 0.3636(6) 0.061(3) Uani 1 1 d . . .
H243 H 0.5127 0.2692 0.3375 0.074 Uiso 1 1 calc R . .
C251 C 0.4682(8) 0.1035(10) 0.6048(7) 0.073(3) Uani 1 1 d . . .
H251 H 0.4074 0.0729 0.5880 0.087 Uiso 1 1 calc R . .
C252 C 0.5571(10) 0.0616(13) 0.6523(8) 0.091(4) Uani 1 1 d . . .
H252 H 0.5692 -0.0038 0.6733 0.109 Uiso 1 1 calc R . .
C253 C 0.6215(10) 0.1323(13) 0.6620(8) 0.090(4) Uani 1 1 d . . .
H253 H 0.6883 0.1235 0.6928 0.109 Uiso 1 1 calc R . .
C261 C 0.4832(9) 0.3958(12) 0.6504(8) 0.080(4) Uani 1 1 d . . .
H261 H 0.5081 0.3544 0.6972 0.096 Uiso 1 1 calc R . .
C262 C 0.4782(10) 0.4952(15) 0.6500(11) 0.111(6) Uani 1 1 d . . .
H262 H 0.4990 0.5387 0.6955 0.133 Uiso 1 1 calc R . .
C263 C 0.4342(13) 0.5206(13) 0.5645(12) 0.118(6) Uani 1 1 d . . .
H263 H 0.4193 0.5862 0.5443 0.142 Uiso 1 1 calc R . .
C271 C 0.1083(13) 0.1097(15) 0.9681(9) 0.129(6) Uiso 1 1 d D . .
H27A H 0.1502 0.1410 1.0204 0.155 Uiso 1 1 calc R . .
H27B H 0.1147 0.0369 0.9739 0.155 Uiso 1 1 calc R . .
C272 C 0.2261(6) 0.1463(12) 0.9159(6) 0.076(4) Uani 1 1 d D . .
H27C H 0.2585 0.0824 0.9369 0.091 Uiso 1 1 calc R . .
H27D H 0.2613 0.1995 0.9544 0.091 Uiso 1 1 calc R . .
C273 C 0.2210(6) 0.1667(9) 0.8335(6) 0.052(3) Uani 1 1 d . . .
C274 C 0.2345(7) 0.2610(8) 0.8156(6) 0.050(2) Uani 1 1 d . . .
H274 H 0.2437 0.3114 0.8548 0.060 Uiso 1 1 calc R . .
C275 C 0.2353(7) 0.2863(8) 0.7392(6) 0.053(2) Uani 1 1 d . . .
H275 H 0.2430 0.3535 0.7276 0.063 Uiso 1 1 calc R . .
C276 C 0.2251(5) 0.2156(9) 0.6825(5) 0.046(2) Uani 1 1 d . . .
C277 C 0.2091(8) 0.1171(8) 0.7002(7) 0.058(3) Uani 1 1 d . . .
H277 H 0.1981 0.0666 0.6606 0.070 Uiso 1 1 calc R . .
C278 C 0.2093(8) 0.0946(9) 0.7737(7) 0.065(3) Uani 1 1 d . . .
H278 H 0.2013 0.0275 0.7853 0.078 Uiso 1 1 calc R . .
C279 C 0.2235(6) 0.2416(9) 0.6029(6) 0.058(3) Uani 1 1 d . . .
H27E H 0.1829 0.1943 0.5609 0.070 Uiso 1 1 calc R . .
H27F H 0.1966 0.3088 0.5868 0.070 Uiso 1 1 calc R . .
C280 C 0.3173(6) 0.2467(8) 0.5286(5) 0.055(3) Uani 1 1 d . . .
H28A H 0.2737 0.3010 0.4984 0.067 Uiso 1 1 calc R . .
H28B H 0.2930 0.1844 0.4981 0.067 Uiso 1 1 calc R . .
N111 N 0.8028(5) 0.2316(7) 0.5625(6) 0.069(3) Uani 1 1 d . . .
N112 N 0.8714(5) 0.2958(7) 0.5630(5) 0.056(2) Uani 1 1 d . . .
N121 N 0.7244(6) 0.4293(7) 0.5822(6) 0.060(2) Uani 1 1 d . . .
N122 N 0.8066(5) 0.4546(6) 0.5781(4) 0.0434(18) Uani 1 1 d . . .
N131 N 0.7064(6) 0.4605(8) 0.4119(5) 0.067(2) Uani 1 1 d . . .
N132 N 0.7677(5) 0.3840(6) 0.4460(4) 0.0457(19) Uani 1 1 d . . .
N141 N 1.6293(5) 0.1959(6) 0.9212(6) 0.066(3) Uani 1 1 d . . .
N142 N 1.5735(5) 0.2737(6) 0.9159(5) 0.0458(18) Uani 1 1 d . . .
N241 N 0.4969(5) 0.2651(7) 0.4441(4) 0.054(2) Uani 1 1 d . . .
N242 N 0.4158(5) 0.2677(6) 0.4564(4) 0.0480(19) Uani 1 1 d . . .
N251 N 0.5826(6) 0.2169(12) 0.6239(6) 0.087(3) Uani 1 1 d . . .
N252 N 0.4860(5) 0.1951(6) 0.5877(5) 0.052(2) Uani 1 1 d . . .
N261 N 0.4176(9) 0.4433(8) 0.5192(7) 0.087(3) Uani 1 1 d . . .
N262 N 0.4455(5) 0.3658(6) 0.5709(5) 0.0471(19) Uani 1 1 d . . .
O101 O 1.0043(4) 0.4636(5) 0.5979(4) 0.0462(15) Uani 1 1 d . . .
O102 O 1.4654(4) 0.4603(5) 0.8904(3) 0.0479(16) Uani 1 1 d . . .
O201 O 0.1293(6) 0.1428(10) 0.9051(6) 0.135(5) Uani 1 1 d D . .
O202 O 0.3195(4) 0.2385(5) 0.6090(3) 0.0502(17) Uani 1 1 d . . .
P1 P 0.58272(19) 0.80908(19) 0.88155(16) 0.0496(6) Uani 1 1 d . . .
F11 F 0.5247(4) 0.7366(5) 0.8066(4) 0.0737(18) Uani 1 1 d . . .
F12 F 0.5950(5) 0.8853(5) 0.8184(4) 0.0745(17) Uani 1 1 d . . .
F13 F 0.6420(5) 0.8798(5) 0.9567(4) 0.0732(17) Uani 1 1 d . . .
F14 F 0.5664(5) 0.7331(6) 0.9429(4) 0.089(2) Uani 1 1 d . . .
F15 F 0.4854(5) 0.8649(6) 0.8693(4) 0.091(2) Uani 1 1 d . . .
F16 F 0.6784(4) 0.7546(4) 0.8924(4) 0.0629(16) Uani 1 1 d . . .
P2 P 0.03782(18) 0.3338(2) 0.35857(15) 0.0487(6) Uani 1 1 d . . .
F21 F -0.0127(16) 0.2673(16) 0.2853(8) 0.195(12) Uani 0.75 1 d P . .
F22 F 0.0309(14) 0.3927(16) 0.2889(8) 0.187(9) Uani 0.75 1 d P . .
F23 F 0.0952(8) 0.4057(7) 0.4277(6) 0.110(4) Uani 0.75 1 d P . .
F24 F 0.0259(10) 0.2837(12) 0.4340(7) 0.143(5) Uani 0.75 1 d P . .
F25 F -0.0454(11) 0.282(2) 0.3378(17) 0.247(15) Uani 0.75 1 d P . .
F26 F -0.0408(10) 0.4120(11) 0.3420(7) 0.143(6) Uani 0.75 1 d P . .
F27 F 0.1320(14) 0.338(4) 0.3624(13) 0.42(3) Uani 0.75 1 d P . .
F28 F 0.1113(9) 0.2486(6) 0.3874(9) 0.112(6) Uani 0.75 1 d P . .

loop_
_atom_site_aniso_label
_atom_site_aniso_U_11
_atom_site_aniso_U_22
_atom_site_aniso_U_33
_atom_site_aniso_U_23
_atom_site_aniso_U_13
_atom_site_aniso_U_12
Ag1 0.0446(4) 0.0896(7) 0.0800(6) 0.0055(5) 0.0241(4) -0.0181(4)
Ag2 0.0421(4) 0.0555(4) 0.0636(5) 0.0038(4) 0.0232(3) 0.0178(4)
C101 0.019(4) 0.056(6) 0.051(5) 0.007(5) 0.009(4) 0.001(4)
C102 0.028(4) 0.034(5) 0.032(4) -0.003(4) 0.010(3) 0.011(3)
C111 0.034(5) 0.067(8) 0.096(9) -0.008(6) 0.024(5) 0.003(5)
C112 0.063(7) 0.045(7) 0.113(10) -0.005(7) 0.028(7) 0.007(6)
C113 0.060(7) 0.059(8) 0.142(13) -0.003(8) 0.033(8) 0.002(6)
C121 0.070(7) 0.045(6) 0.053(6) 0.000(5) 0.028(5) 0.002(5)
C122 0.077(8) 0.079(8) 0.055(7) -0.003(6) 0.029(6) -0.001(7)
C123 0.073(7) 0.084(8) 0.061(7) 0.012(6) 0.048(6) 0.011(7)
C131 0.062(7) 0.093(9) 0.060(7) -0.021(7) 0.028(6) 0.009(6)
C132 0.053(6) 0.131(12) 0.065(8) -0.032(8) 0.028(6) -0.003(7)
C133 0.052(6) 0.128(12) 0.031(6) -0.007(6) 0.002(5) -0.025(7)
C141 0.037(5) 0.067(9) 0.116(10) -0.037(7) 0.005(6) 0.011(5)
C142 0.038(6) 0.077(9) 0.119(11) -0.039(8) 0.000(6) -0.003(6)
C143 0.063(7) 0.054(7) 0.113(10) -0.024(7) 0.031(7) 0.005(6)
N151 0.168(11) 0.040(5) 0.114(9) 0.023(6) 0.103(9) 0.037(6)
N152 0.059(5) 0.044(5) 0.034(4) 0.008(3) 0.022(4) 0.024(4)
C151 0.049(5) 0.046(6) 0.066(7) -0.001(5) 0.022(5) 0.015(5)
C152 0.088(8) 0.098(10) 0.101(10) 0.054(8) 0.065(8) 0.030(8)
C153 0.147(13) 0.093(11) 0.124(12) 0.050(10) 0.106(11) 0.056(10)
N161 0.050(5) 0.144(10) 0.055(6) 0.049(7) -0.013(5) -0.023(6)
N162 0.025(3) 0.052(4) 0.036(4) -0.003(3) 0.012(3) -0.001(3)
C161 0.042(5) 0.168(15) 0.073(8) 0.071(9) 0.022(6) 0.005(7)
C162 0.061(6) 0.077(8) 0.033(5) 0.018(5) 0.000(5) 0.015(6)
C163 0.067(8) 0.140(14) 0.099(11) 0.066(11) -0.033(8) -0.031(9)
C171 0.038(5) 0.065(6) 0.046(6) 0.001(5) 0.016(4) -0.009(4)
C172 0.033(5) 0.069(7) 0.059(6) 0.009(5) 0.013(4) 0.004(5)
C173 0.043(5) 0.037(5) 0.063(6) -0.002(4) 0.024(5) 0.002(4)
C174 0.040(5) 0.072(7) 0.074(7) 0.030(6) 0.024(5) -0.001(5)
C175 0.029(5) 0.067(7) 0.075(7) 0.019(6) 0.022(5) -0.003(4)
C176 0.027(4) 0.032(5) 0.057(6) 0.001(4) 0.015(4) 0.003(3)
C177 0.047(6) 0.078(8) 0.058(6) -0.029(6) 0.025(5) -0.019(5)
C178 0.032(5) 0.082(8) 0.070(7) -0.020(6) 0.022(5) -0.003(5)
C179 0.030(4) 0.044(5) 0.065(6) -0.007(5) 0.015(4) 0.003(4)
C180 0.037(4) 0.052(5) 0.034(5) -0.005(4) 0.012(4) 0.004(4)
C202 0.044(5) 0.064(6) 0.027(4) 0.002(5) 0.010(4) -0.003(5)
C241 0.053(5) 0.086(8) 0.035(5) -0.005(5) 0.017(4) -0.018(6)
C242 0.073(7) 0.088(8) 0.054(6) 0.012(6) 0.034(5) -0.030(7)
C243 0.055(6) 0.074(7) 0.057(6) 0.008(6) 0.024(5) -0.011(6)
C251 0.053(6) 0.086(9) 0.061(7) -0.008(7) 0.006(6) -0.001(6)
C252 0.079(9) 0.106(11) 0.088(10) 0.022(9) 0.035(8) 0.031(9)
C253 0.056(7) 0.113(12) 0.081(9) 0.030(9) 0.009(7) 0.025(8)
C261 0.082(8) 0.100(11) 0.062(8) -0.021(7) 0.034(7) -0.039(8)
C262 0.081(9) 0.136(16) 0.126(14) -0.071(12) 0.054(10) -0.046(10)
C263 0.127(14) 0.076(11) 0.130(15) -0.015(11) 0.032(12) -0.011(10)
C272 0.046(6) 0.140(12) 0.061(7) -0.001(7) 0.042(5) 0.002(7)
C273 0.025(4) 0.075(7) 0.062(6) 0.007(6) 0.023(4) -0.004(4)
C274 0.055(5) 0.053(6) 0.049(6) -0.022(5) 0.029(5) -0.019(5)
C275 0.057(6) 0.043(5) 0.064(6) 0.006(5) 0.030(5) -0.002(5)
C276 0.027(4) 0.070(6) 0.036(4) -0.008(6) 0.008(3) -0.008(5)
C277 0.066(7) 0.054(6) 0.061(7) -0.009(5) 0.033(6) -0.006(5)
C278 0.073(7) 0.055(7) 0.079(8) 0.016(6) 0.043(7) 0.004(6)
C279 0.038(4) 0.084(9) 0.050(5) 0.008(5) 0.017(4) 0.012(5)
C280 0.045(5) 0.077(8) 0.034(5) 0.002(5) 0.006(4) -0.019(5)
N111 0.043(4) 0.056(6) 0.102(7) 0.025(6) 0.023(4) 0.001(4)
N112 0.044(4) 0.054(5) 0.068(5) 0.012(4) 0.021(4) 0.001(4)
N121 0.047(5) 0.066(6) 0.074(6) -0.005(5) 0.031(5) -0.011(4)
N122 0.035(4) 0.060(5) 0.034(4) 0.000(4) 0.013(3) -0.008(4)
N131 0.063(5) 0.073(6) 0.058(6) 0.012(5) 0.017(5) -0.008(5)
N132 0.030(4) 0.072(6) 0.032(4) 0.003(4) 0.010(3) -0.007(4)
N141 0.038(4) 0.037(5) 0.113(8) 0.000(5) 0.021(5) 0.006(4)
N142 0.031(3) 0.044(4) 0.056(5) -0.006(4) 0.012(3) 0.008(4)
N241 0.043(4) 0.078(6) 0.042(5) -0.010(4) 0.020(4) -0.013(4)
N242 0.040(4) 0.059(5) 0.042(4) 0.011(4) 0.014(3) -0.010(4)
N251 0.039(4) 0.146(10) 0.065(6) 0.011(8) 0.010(4) -0.008(7)
N252 0.043(4) 0.062(6) 0.052(5) 0.020(4) 0.019(4) -0.003(4)
N261 0.122(9) 0.047(6) 0.078(7) -0.006(6) 0.027(7) -0.007(6)
N262 0.051(4) 0.055(5) 0.037(4) -0.012(4) 0.021(4) -0.016(4)
O101 0.028(3) 0.061(4) 0.043(3) 0.005(3) 0.008(3) -0.006(3)
O102 0.037(3) 0.061(4) 0.034(3) -0.013(3) 0.003(3) 0.015(3)
O201 0.116(8) 0.198(12) 0.138(9) 0.119(9) 0.100(7) 0.095(8)
O202 0.039(3) 0.079(5) 0.029(3) 0.001(3) 0.010(2) -0.011(3)
P1 0.0551(14) 0.0515(16) 0.0447(14) 0.0020(11) 0.0232(12) 0.0004(11)
F11 0.082(4) 0.064(4) 0.066(4) -0.006(3) 0.021(3) -0.015(3)
F12 0.101(5) 0.058(4) 0.078(4) 0.005(3) 0.050(4) 0.003(4)
F13 0.087(4) 0.071(4) 0.056(4) -0.014(3) 0.024(3) -0.002(3)
F14 0.102(5) 0.104(6) 0.074(4) 0.023(4) 0.052(4) -0.015(4)
F15 0.076(4) 0.122(6) 0.077(4) 0.004(4) 0.033(4) 0.033(4)
F16 0.059(3) 0.061(4) 0.074(4) 0.010(3) 0.032(3) 0.016(3)
P2 0.0456(13) 0.0512(15) 0.0374(13) -0.0008(11) 0.0054(11) 0.0083(11)
F21 0.22(2) 0.162(17) 0.074(9) -0.068(11) -0.069(10) 0.073(15)
F22 0.218(17) 0.23(2) 0.085(9) 0.039(11) 0.037(11) -0.104(16)
F23 0.131(9) 0.048(5) 0.086(7) -0.026(5) -0.018(6) 0.007(5)
F24 0.169(12) 0.164(12) 0.086(7) 0.060(9) 0.043(8) 0.062(11)
F25 0.078(9) 0.24(3) 0.32(3) 0.16(2) -0.028(15) -0.067(14)
F26 0.133(10) 0.144(12) 0.090(8) -0.026(8) -0.015(7) 0.088(9)
F27 0.099(12) 1.05(10) 0.122(14) 0.05(3) 0.052(11) 0.19(3)
F28 0.096(8) 0.049(6) 0.127(11) -0.039(6) -0.018(7) 0.037(5)

loop_
_atom_type_symbol
_atom_type_description
_atom_type_scat_dispersion_real
_atom_type_scat_dispersion_imag
_atom_type_scat_source
C C 0.0033 0.0016 'International Tables Vol C Tables 4.2.6.8 and 6.1.1.4'
H H 0.0000 0.0000 'International Tables Vol C Tables 4.2.6.8 and 6.1.1.4'
N N 0.0061 0.0033 'International Tables Vol C Tables 4.2.6.8 and 6.1.1.4'
O O 0.0106 0.0060 'International Tables Vol C Tables 4.2.6.8 and 6.1.1.4'
F F 0.0171 0.0103 'International Tables Vol C Tables 4.2.6.8 and 6.1.1.4'
P P 0.1023 0.0942 'International Tables Vol C Tables 4.2.6.8 and 6.1.1.4'
Ag Ag -0.8971 1.1015 'International Tables Vol C Tables 4.2.6.8 and 6.1.1.4'

loop_
_geom_angle_atom_site_label_1
_geom_angle_atom_site_label_2
_geom_angle_atom_site_label_3
_geom_angle
_geom_angle_site_symmetry_1
_geom_angle_site_symmetry_3
_geom_angle_publ_flag
N241 Ag1 N121 124.9(3) . . ?
N241 Ag1 N251 82.6(3) . . ?
N121 Ag1 N251 113.5(4) . . ?
N241 Ag1 N111 140.1(3) . . ?
N121 Ag1 N111 81.3(3) . . ?
N251 Ag1 N111 116.7(4) . . ?
N211 Ag2 N221 75(2) 1_755 1_755 ?
N211 Ag2 N141 115.7(3) 1_755 . ?
N221 Ag2 N141 132(2) 1_755 . ?
N211 Ag2 N151 131.3(3) 1_755 . ?
N221 Ag2 N151 132(3) 1_755 . ?
N141 Ag2 N151 78.7(3) . . ?
N112 C101 N122 112.7(7) . . ?
N112 C101 N132 108.1(8) . . ?
N122 C101 N132 107.8(6) . . ?
N112 C101 C171 112.8(7) . . ?
N122 C101 C171 109.7(8) . . ?
N132 C101 C171 105.5(7) . . ?
N152 C102 N162 109.9(6) . . ?
N152 C102 N142 111.2(7) . . ?
N162 C102 N142 106.3(7) . . ?
N152 C102 C180 111.0(7) . . ?
N162 C102 C180 106.5(6) . . ?
N142 C102 C180 111.6(7) . . ?
C112 C111 N112 109.5(11) . . ?
C111 C112 C113 105.9(11) . . ?
N111 C113 C112 109.6(11) . . ?
N122 C121 C122 108.0(10) . . ?
C121 C122 C123 105.2(11) . . ?
N121 C123 C122 111.1(10) . . ?
N132 C131 C132 107.7(11) . . ?
C133 C132 C131 102.9(11) . . ?
N131 C133 C132 113.7(12) . . ?
N142 C141 C142 107.0(10) . . ?
C143 C142 C141 106.6(11) . . ?
N141 C143 C142 110.5(10) . . ?
C153 N151 N152 104.8(8) . . ?
C153 N151 Ag2 131.1(9) . . ?
N152 N151 Ag2 120.9(6) . . ?
C151 N152 N151 109.5(7) . . ?
C151 N152 C102 129.7(7) . . ?
N151 N152 C102 120.5(7) . . ?
C152 C151 N152 106.8(9) . . ?
C151 C152 C153 107.1(10) . . ?
N151 C153 C152 111.7(10) . . ?
C163 N161 N162 103.0(8) . . ?
C161 N162 N161 108.7(7) . . ?
C161 N162 C102 128.6(7) . . ?
N161 N162 C102 122.2(7) . . ?
C162 C161 N162 110.0(9) . . ?
C161 C162 C163 103.7(9) . . ?
N161 C163 C162 114.5(10) . . ?
O101 C171 C101 110.8(7) . . ?
O101 C172 C173 108.9(8) . . ?
C174 C173 C178 117.3(9) . . ?
C174 C173 C172 122.5(9) . . ?
C178 C173 C172 120.1(8) . . ?
C173 C174 C175 121.8(10) . . ?
C174 C175 C176 121.6(8) . . ?
C177 C176 C175 117.0(8) . . ?
C177 C176 C179 123.1(9) . . ?
C175 C176 C179 119.9(8) . . ?
C176 C177 C178 123.1(10) . . ?
C173 C178 C177 118.8(9) . . ?
O102 C179 C176 108.7(7) . . ?
O102 C180 C102 109.8(7) . . ?
N222 C201 N212 117.7(10) . . ?
N222 C201 N232 104.3(9) . . ?
N212 C201 N232 108.5(9) . . ?
N222 C201 C271 93.1(10) . . ?
N212 C201 C271 116.4(12) . . ?
N232 C201 C271 115.9(12) . . ?
N242 C202 N262 109.3(8) . . ?
N242 C202 N252 111.7(8) . . ?
N262 C202 N252 109.5(7) . . ?
N242 C202 C280 108.4(7) . . ?
N262 C202 C280 107.3(8) . . ?
N252 C202 C280 110.5(8) . . ?
C213 N211 N212 108.0 . . ?
C213 N211 Ag2 127.6(2) . 1_355 ?
N212 N211 Ag2 123.6(2) . 1_355 ?
C201 N212 C211 129.9(8) . . ?
C201 N212 N211 121.9(8) . . ?
C211 N212 N211 108.0 . . ?
N212 C211 C212 108.0 . . ?
C213 C212 C211 108.0 . . ?
C212 C213 N211 108.0 . . ?
C223 N221 N222 107.9 . . ?
C223 N221 Ag2 124.6(2) . 1_355 ?
N222 N221 Ag2 127.5(2) . 1_355 ?
C201 N222 N221 117.4(8) . . ?
C201 N222 C221 134.2(8) . . ?
N221 N222 C221 108.1 . . ?
C222 C221 N222 108.0 . . ?
C221 C222 C223 108.0 . . ?
N221 C223 C222 108.0 . . ?
C233 N231 N232 108.0 . . ?
C201 N232 C231 126.0(4) . . ?
C201 N232 N231 124.2(4) . . ?
C231 N232 N231 108.0 . . ?
N232 C231 C232 108.0 . . ?
C233 C232 C231 108.0 . . ?
C232 C233 N231 108.0 . . ?
C242 C241 N242 107.5(9) . . ?
C241 C242 C243 105.9(9) . . ?
N241 C243 C242 110.3(9) . . ?
N252 C251 C252 106.1(12) . . ?
C253 C252 C251 105.8(14) . . ?
C252 C253 N251 113.3(12) . . ?
C262 C261 N262 107.0(14) . . ?
C261 C262 C263 104.1(14) . . ?
N261 C263 C262 111.5(15) . . ?
O201 C271 C201 102.2(11) . . ?
O201 C272 C273 104.6(8) . . ?
C274 C273 C278 117.0(9) . . ?
C274 C273 C272 117.7(11) . . ?
C278 C273 C272 125.1(11) . . ?
C273 C274 C275 121.4(9) . . ?
C276 C275 C274 120.8(10) . . ?
C275 C276 C277 118.0(9) . . ?
C275 C276 C279 121.1(10) . . ?
C277 C276 C279 120.8(10) . . ?
C278 C277 C276 120.0(10) . . ?
C277 C278 C273 122.6(11) . . ?
O202 C279 C276 108.6(7) . . ?
O202 C280 C202 109.5(6) . . ?
C113 N111 N112 104.9(8) . . ?
C113 N111 Ag1 131.2(8) . . ?
N112 N111 Ag1 122.8(7) . . ?
C111 N112 N111 110.0(9) . . ?
C111 N112 C101 130.3(9) . . ?
N111 N112 C101 119.6(7) . . ?
C123 N121 N122 105.8(9) . . ?
C123 N121 Ag1 128.7(8) . . ?
N122 N121 Ag1 124.4(7) . . ?
C121 N122 N121 109.9(8) . . ?
C121 N122 C101 130.1(8) . . ?
N121 N122 C101 120.0(8) . . ?
C133 N131 N132 101.5(10) . . ?
C131 N132 N131 114.2(8) . . ?
C131 N132 C101 125.3(9) . . ?
N131 N132 C101 120.0(8) . . ?
C143 N141 N142 105.8(8) . . ?
C143 N141 Ag2 125.9(8) . . ?
N142 N141 Ag2 120.3(6) . . ?
N141 N142 C141 110.0(8) . . ?
N141 N142 C102 121.3(6) . . ?
C141 N142 C102 128.7(8) . . ?
C243 N241 N242 106.8(7) . . ?
C243 N241 Ag1 124.7(6) . . ?
N242 N241 Ag1 127.3(5) . . ?
N241 N242 C241 109.4(7) . . ?
N241 N242 C202 121.5(7) . . ?
C241 N242 C202 128.7(8) . . ?
C253 N251 N252 102.8(12) . . ?
C253 N251 Ag1 115.9(9) . . ?
N252 N251 Ag1 116.1(6) . . ?
C251 N252 N251 111.9(10) . . ?
C251 N252 C202 128.3(8) . . ?
N251 N252 C202 119.8(9) . . ?
C263 N261 N262 105.7(11) . . ?
N261 N262 C261 111.6(10) . . ?
N261 N262 C202 116.9(7) . . ?
C261 N262 C202 130.7(10) . . ?
C171 O101 C172 111.1(7) . . ?
C180 O102 C179 112.1(7) . . ?
C271 O201 C272 119.3(11) . . ?
C279 O202 C280 109.1(6) . . ?
F16 P1 F13 90.0(4) . . ?
F16 P1 F12 90.6(4) . . ?
F13 P1 F12 91.3(4) . . ?
F16 P1 F14 91.1(4) . . ?
F13 P1 F14 89.8(4) . . ?
F12 P1 F14 178.0(4) . . ?
F16 P1 F11 89.1(3) . . ?
F13 P1 F11 179.0(4) . . ?
F12 P1 F11 89.0(4) . . ?
F14 P1 F11 89.9(4) . . ?
F16 P1 F15 179.2(4) . . ?
F13 P1 F15 90.4(4) . . ?
F12 P1 F15 88.7(4) . . ?
F14 P1 F15 89.6(4) . . ?
F11 P1 F15 90.6(4) . . ?
F25 P2 F27 148(3) . . ?
F25 P2 F22 108.7(11) . . ?
F27 P2 F22 74.2(16) . . ?
F25 P2 F21 51.3(14) . . ?
F27 P2 F21 102.0(18) . . ?
F22 P2 F21 75.3(11) . . ?
F25 P2 F23 134.7(16) . . ?
F27 P2 F23 72.8(17) . . ?
F22 P2 F23 99.5(9) . . ?
F21 P2 F23 173.7(13) . . ?
F25 P2 F26 74.4(13) . . ?
F27 P2 F26 133(2) . . ?
F22 P2 F26 71.7(11) . . ?
F21 P2 F26 99.3(8) . . ?
F23 P2 F26 82.1(6) . . ?
F25 P2 F28 100.2(12) . . ?
F27 P2 F28 55(2) . . ?
F22 P2 F28 118.7(12) . . ?
F21 P2 F28 83.6(8) . . ?
F23 P2 F28 96.1(6) . . ?
F26 P2 F28 169.6(10) . . ?
F25 P2 F24 65.8(12) . . ?
F27 P2 F24 116.7(13) . . ?
F22 P2 F24 167.3(12) . . ?
F21 P2 F24 106.9(12) . . ?
F23 P2 F24 79.0(8) . . ?
F26 P2 F24 95.7(9) . . ?
F28 P2 F24 73.9(8) . . ?
F25 F21 P2 58.2(10) . . ?
P2 F22 F27 52.0(12) . . ?
P2 F22 F26 56.4(7) . . ?
F27 F22 F26 102.3(10) . . ?
P2 F23 F27 50.5(11) . . ?
P2 F24 F25 50.4(7) . . ?
F21 F25 P2 70.4(12) . . ?
F21 F25 F24 120.2(16) . . ?
P2 F25 F24 63.8(10) . . ?
F21 F25 F26 99.5(17) . . ?
P2 F25 F26 57.2(9) . . ?
F24 F25 F26 86.6(16) . . ?
P2 F26 F22 51.9(7) . . ?
P2 F26 F25 48.4(6) . . ?
F22 F26 F25 81.4(12) . . ?
F28 F27 P2 67.2(18) . . ?
F28 F27 F22 112(2) . . ?
P2 F27 F22 53.7(8) . . ?
F28 F27 F23 93.3(13) . . ?
P2 F27 F23 56.6(9) . . ?
F22 F27 F23 81.6(16) . . ?
F27 F28 P2 57.9(9) . . ?

loop_
_geom_bond_atom_site_label_1
_geom_bond_atom_site_label_2
_geom_bond_distance
_geom_bond_site_symmetry_2
_geom_bond_publ_flag
Ag1 N241 2.244(7) . ?
Ag1 N121 2.286(9) . ?
Ag1 N251 2.333(10) . ?
Ag1 N111 2.338(8) . ?
Ag2 N211 2.281(7) 1_755 ?
Ag2 N221 2.30(9) 1_755 ?
Ag2 N141 2.327(8) . ?
Ag2 N151 2.359(9) . ?
C101 N112 1.439(13) . ?
C101 N122 1.479(12) . ?
C101 N132 1.490(11) . ?
C101 C171 1.523(12) . ?
C102 N152 1.439(11) . ?
C102 N162 1.449(10) . ?
C102 N142 1.452(12) . ?
C102 C180 1.546(11) . ?
C111 C112 1.312(17) . ?
C111 N112 1.329(13) . ?
C112 C113 1.397(17) . ?
C113 N111 1.336(15) . ?
C121 N122 1.305(13) . ?
C121 C122 1.317(15) . ?
C122 C123 1.363(17) . ?
C123 N121 1.266(14) . ?
C131 N132 1.307(14) . ?
C131 C132 1.391(17) . ?
C132 C133 1.384(19) . ?
C133 N131 1.351(14) . ?
C141 N142 1.341(13) . ?
C141 C142 1.346(17) . ?
C142 C143 1.343(16) . ?
C143 N141 1.326(14) . ?
N151 C153 1.303(14) . ?
N151 N152 1.379(10) . ?
N152 C151 1.343(11) . ?
C151 C152 1.343(13) . ?
C152 C153 1.345(15) . ?
N161 C163 1.304(13) . ?
N161 N162 1.353(10) . ?
N162 C161 1.323(11) . ?
C161 C162 1.314(12) . ?
C162 C163 1.320(15) . ?
C171 O101 1.434(10) . ?
C172 O101 1.443(12) . ?
C172 C173 1.501(13) . ?
C173 C174 1.356(13) . ?
C173 C178 1.398(14) . ?
C174 C175 1.366(14) . ?
C175 C176 1.377(13) . ?
C176 C177 1.324(13) . ?
C176 C179 1.495(12) . ?
C177 C178 1.405(14) . ?
C179 O102 1.414(10) . ?
C180 O102 1.409(10) . ?
C201 N222 1.314(12) . ?
C201 N212 1.352(11) . ?
C201 N232 1.360(12) . ?
C201 C271 1.59(2) . ?
C202 N242 1.405(11) . ?
C202 N262 1.454(13) . ?
C202 N252 1.457(12) . ?
C202 C280 1.537(12) . ?
N211 C213 1.357(4) . ?
N211 N212 1.357(3) . ?
N211 Ag2 2.281(7) 1_355 ?
N212 C211 1.357(4) . ?
C211 C212 1.357(4) . ?
C212 C213 1.357(3) . ?
N221 C223 1.346(3) . ?
N221 N222 1.347(3) . ?
N221 Ag2 2.303(9) 1_355 ?
N222 C221 1.347(4) . ?
C221 C222 1.346(3) . ?
C222 C223 1.348(3) . ?
N231 C233 1.425(4) . ?
N231 N232 1.426(4) . ?
N232 C231 1.425(4) . ?
C231 C232 1.426(4) . ?
C232 C233 1.425(4) . ?
C241 C242 1.366(13) . ?
C241 N242 1.370(11) . ?
C242 C243 1.386(15) . ?
C243 N241 1.336(12) . ?
C251 N252 1.331(15) . ?
C251 C252 1.396(16) . ?
C252 C253 1.34(2) . ?
C253 N251 1.340(18) . ?
C261 C262 1.35(2) . ?
C261 N262 1.366(14) . ?
C262 C263 1.44(2) . ?
C263 N261 1.286(19) . ?
C271 O201 1.378(9) . ?
C272 O201 1.420(8) . ?
C272 C273 1.480(14) . ?
C273 C274 1.352(14) . ?
C273 C278 1.408(16) . ?
C274 C275 1.424(13) . ?
C275 C276 1.360(14) . ?
C276 C277 1.415(16) . ?
C276 C279 1.468(13) . ?
C277 C278 1.357(15) . ?
C279 O202 1.434(10) . ?
C280 O202 1.440(10) . ?
N111 N112 1.363(11) . ?
N121 N122 1.341(10) . ?
N131 N132 1.361(12) . ?
N141 N142 1.336(11) . ?
N241 N242 1.355(10) . ?
N251 N252 1.384(11) . ?
N261 N262 1.348(13) . ?
P1 F16 1.582(6) . ?
P1 F13 1.599(7) . ?
P1 F12 1.603(7) . ?
P1 F14 1.603(7) . ?
P1 F11 1.606(7) . ?
P1 F15 1.606(7) . ?
P2 F25 1.370(14) . ?
P2 F27 1.42(2) . ?
P2 F22 1.453(13) . ?
P2 F21 1.518(13) . ?
P2 F23 1.537(9) . ?
P2 F26 1.539(11) . ?
P2 F28 1.546(9) . ?
P2 F24 1.596(12) . ?
F21 F25 1.26(3) . ?
F22 F27 1.73(3) . ?
F22 F26 1.75(2) . ?
F23 F27 1.76(3) . ?
F24 F25 1.62(3) . ?
F25 F26 1.76(3) . ?
F27 F28 1.37(5) . ?

loop_
_geom_torsion_atom_site_label_1
_geom_torsion_atom_site_label_2
_geom_torsion_atom_site_label_3
_geom_torsion_atom_site_label_4
_geom_torsion
_geom_torsion_site_symmetry_1
_geom_torsion_site_symmetry_2
_geom_torsion_site_symmetry_3
_geom_torsion_site_symmetry_4
_geom_torsion_publ_flag
N112 C111 C112 C113 1.9(16) . . . . ?
C111 C112 C113 N111 -2.2(18) . . . . ?
N122 C121 C122 C123 -1.8(13) . . . . ?
C121 C122 C123 N121 0.6(14) . . . . ?
N132 C131 C132 C133 0.3(13) . . . . ?
C131 C132 C133 N131 1.4(14) . . . . ?
N142 C141 C142 C143 -2.5(19) . . . . ?
C141 C142 C143 N141 2(2) . . . . ?
N211 Ag2 N151 C153 -46.0(17) 1_755 . . . ?
N221 Ag2 N151 C153 62(3) 1_755 . . . ?
N141 Ag2 N151 C153 -160.4(16) . . . . ?
N211 Ag2 N151 N152 157.7(8) 1_755 . . . ?
N221 Ag2 N151 N152 -94(3) 1_755 . . . ?
N141 Ag2 N151 N152 43.3(10) . . . . ?
C153 N151 N152 C151 -4.2(15) . . . . ?
Ag2 N151 N152 C151 157.6(8) . . . . ?
C153 N151 N152 C102 -178.3(11) . . . . ?
Ag2 N151 N152 C102 -16.6(14) . . . . ?
N162 C102 N152 C151 -102.7(10) . . . . ?
N142 C102 N152 C151 139.8(9) . . . . ?
C180 C102 N152 C151 14.9(13) . . . . ?
N162 C102 N152 N151 70.1(11) . . . . ?
N142 C102 N152 N151 -47.4(11) . . . . ?
C180 C102 N152 N151 -172.3(9) . . . . ?
N151 N152 C151 C152 3.1(13) . . . . ?
C102 N152 C151 C152 176.6(10) . . . . ?
N152 C151 C152 C153 -0.9(16) . . . . ?
N152 N151 C153 C152 3.7(19) . . . . ?
Ag2 N151 C153 C152 -155.4(11) . . . . ?
C151 C152 C153 N151 -2(2) . . . . ?
C163 N161 N162 C161 4.3(16) . . . . ?
C163 N161 N162 C102 176.4(12) . . . . ?
N152 C102 N162 C161 -176.3(11) . . . . ?
N142 C102 N162 C161 -55.9(13) . . . . ?
C180 C102 N162 C161 63.3(13) . . . . ?
N152 C102 N162 N161 13.4(12) . . . . ?
N142 C102 N162 N161 133.8(10) . . . . ?
C180 C102 N162 N161 -107.0(10) . . . . ?
N161 N162 C161 C162 -4.0(16) . . . . ?
C102 N162 C161 C162 -175.4(10) . . . . ?
N162 C161 C162 C163 1.9(18) . . . . ?
N162 N161 C163 C162 -3(2) . . . . ?
C161 C162 C163 N161 1(2) . . . . ?
N112 C101 C171 O101 -63.0(11) . . . . ?
N122 C101 C171 O101 63.5(10) . . . . ?
N132 C101 C171 O101 179.3(8) . . . . ?
O101 C172 C173 C174 138.5(10) . . . . ?
O101 C172 C173 C178 -40.2(13) . . . . ?
C178 C173 C174 C175 -0.9(16) . . . . ?
C172 C173 C174 C175 -179.7(10) . . . . ?
C173 C174 C175 C176 6.4(17) . . . . ?
C174 C175 C176 C177 -8.2(16) . . . . ?
C174 C175 C176 C179 173.1(10) . . . . ?
C175 C176 C177 C178 4.9(16) . . . . ?
C179 C176 C177 C178 -176.4(10) . . . . ?
C174 C173 C178 C177 -2.3(15) . . . . ?
C172 C173 C178 C177 176.5(10) . . . . ?
C176 C177 C178 C173 0.3(17) . . . . ?
C177 C176 C179 O102 128.5(10) . . . . ?
C175 C176 C179 O102 -52.9(12) . . . . ?
N152 C102 C180 O102 57.9(9) . . . . ?
N162 C102 C180 O102 177.5(7) . . . . ?
N142 C102 C180 O102 -66.8(9) . . . . ?
N222 C201 N212 C211 -113.2(12) . . . . ?
N232 C201 N212 C211 128.9(8) . . . . ?
C271 C201 N212 C211 -4.0(12) . . . . ?
N222 C201 N212 N211 61.2(12) . . . . ?
N232 C201 N212 N211 -56.7(11) . . . . ?
C271 C201 N212 N211 170.4(7) . . . . ?
C213 N211 N212 C201 -175.5(5) . . . . ?
Ag2 N211 N212 C201 -4.6(6) 1_355 . . . ?
C213 N211 N212 C211 0.0 . . . . ?
Ag2 N211 N212 C211 170.9(3) 1_355 . . . ?
C201 N212 C211 C212 175.0(6) . . . . ?
N211 N212 C211 C212 0.0 . . . . ?
N212 C211 C212 C213 0.0 . . . . ?
C211 C212 C213 N211 0.0 . . . . ?
N212 N211 C213 C212 0.0 . . . . ?
Ag2 N211 C213 C212 -170.4(3) 1_355 . . . ?
N212 C201 N222 N221 -53.7(13) . . . . ?
N232 C201 N222 N221 66.5(10) . . . . ?
C271 C201 N222 N221 -175.7(8) . . . . ?
N212 C201 N222 C221 119.4(11) . . . . ?
N232 C201 N222 C221 -120.4(8) . . . . ?
C271 C201 N222 C221 -2.6(11) . . . . ?
C223 N221 N222 C201 174.8(5) . . . . ?
Ag2 N221 N222 C201 -6.1(6) 1_355 . . . ?
C223 N221 N222 C221 0.0 . . . . ?
Ag2 N221 N222 C221 179.1(3) 1_355 . . . ?
C201 N222 C221 C222 -173.6(6) . . . . ?
N221 N222 C221 C222 0.0 . . . . ?
N222 C221 C222 C223 0.0 . . . . ?
N222 N221 C223 C222 0.0 . . . . ?
Ag2 N221 C223 C222 -179.2(3) 1_355 . . . ?
C221 C222 C223 N221 0.0 . . . . ?
N222 C201 N232 C231 -164.2(4) . . . . ?
N212 C201 N232 C231 -37.9(15) . . . . ?
C271 C201 N232 C231 95.2(10) . . . . ?
N222 C201 N232 N231 33.0(14) . . . . ?
N212 C201 N232 N231 159.2(5) . . . . ?
C271 C201 N232 N231 -67.7(12) . . . . ?
C233 N231 N232 C201 165.5(9) . . . . ?
C233 N231 N232 C231 0.0 . . . . ?
C201 N232 C231 C232 -165.1(9) . . . . ?
N231 N232 C231 C232 0.0 . . . . ?
N232 C231 C232 C233 0.0 . . . . ?
C231 C232 C233 N231 0.0 . . . . ?
N232 N231 C233 C232 0.0 . . . . ?
N242 C241 C242 C243 -2.5(14) . . . . ?
C241 C242 C243 N241 0.6(15) . . . . ?
N252 C251 C252 C253 1.6(16) . . . . ?
C251 C252 C253 N251 -0.9(18) . . . . ?
N262 C261 C262 C263 0.5(16) . . . . ?
C261 C262 C263 N261 -1.8(19) . . . . ?
N222 C201 C271 O201 -147.3(13) . . . . ?
N212 C201 C271 O201 89.5(15) . . . . ?
N232 C201 C271 O201 -39.9(17) . . . . ?
O201 C272 C273 C274 99.2(12) . . . . ?
O201 C272 C273 C278 -85.2(14) . . . . ?
C278 C273 C274 C275 1.1(14) . . . . ?
C272 C273 C274 C275 177.0(8) . . . . ?
C273 C274 C275 C276 -1.9(15) . . . . ?
C274 C275 C276 C277 3.0(13) . . . . ?
C274 C275 C276 C279 178.5(8) . . . . ?
C275 C276 C277 C278 -3.5(15) . . . . ?
C279 C276 C277 C278 -179.0(9) . . . . ?
C276 C277 C278 C273 2.8(17) . . . . ?
C274 C273 C278 C277 -1.6(16) . . . . ?
C272 C273 C278 C277 -177.2(10) . . . . ?
C275 C276 C279 O202 90.3(11) . . . . ?
C277 C276 C279 O202 -94.3(11) . . . . ?
N242 C202 C280 O202 175.4(8) . . . . ?
N262 C202 C280 O202 -66.7(10) . . . . ?
N252 C202 C280 O202 52.7(11) . . . . ?
C112 C113 N111 N112 1.6(16) . . . . ?
C112 C113 N111 Ag1 -166.6(9) . . . . ?
N241 Ag1 N111 C113 -81.1(13) . . . . ?
N121 Ag1 N111 C113 142.9(13) . . . . ?
N251 Ag1 N111 C113 30.9(13) . . . . ?
N241 Ag1 N111 N112 112.5(9) . . . . ?
N121 Ag1 N111 N112 -23.4(8) . . . . ?
N251 Ag1 N111 N112 -135.4(8) . . . . ?
C112 C111 N112 N111 -1.0(15) . . . . ?
C112 C111 N112 C101 -177.3(11) . . . . ?
C113 N111 N112 C111 -0.4(14) . . . . ?
Ag1 N111 N112 C111 169.0(8) . . . . ?
C113 N111 N112 C101 176.4(10) . . . . ?
Ag1 N111 N112 C101 -14.2(13) . . . . ?
N122 C101 N112 C111 -117.8(11) . . . . ?
N132 C101 N112 C111 123.2(11) . . . . ?
C171 C101 N112 C111 7.1(15) . . . . ?
N122 C101 N112 N111 66.2(11) . . . . ?
N132 C101 N112 N111 -52.8(11) . . . . ?
C171 C101 N112 N111 -168.9(9) . . . . ?
C122 C123 N121 N122 0.8(13) . . . . ?
C122 C123 N121 Ag1 168.9(7) . . . . ?
N241 Ag1 N121 C123 71.5(11) . . . . ?
N251 Ag1 N121 C123 -26.0(11) . . . . ?
N111 Ag1 N121 C123 -141.4(10) . . . . ?
N241 Ag1 N121 N122 -122.4(7) . . . . ?
N251 Ag1 N121 N122 140.1(7) . . . . ?
N111 Ag1 N121 N122 24.6(7) . . . . ?
C122 C121 N122 N121 2.4(12) . . . . ?
C122 C121 N122 C101 -179.8(9) . . . . ?
C123 N121 N122 C121 -2.0(11) . . . . ?
Ag1 N121 N122 C121 -170.7(7) . . . . ?
C123 N121 N122 C101 179.9(9) . . . . ?
Ag1 N121 N122 C101 11.2(11) . . . . ?
N112 C101 N122 C121 117.0(10) . . . . ?
N132 C101 N122 C121 -123.8(10) . . . . ?
C171 C101 N122 C121 -9.5(13) . . . . ?
N112 C101 N122 N121 -65.3(10) . . . . ?
N132 C101 N122 N121 53.8(10) . . . . ?
C171 C101 N122 N121 168.2(8) . . . . ?
C132 C133 N131 N132 -2.3(12) . . . . ?
C132 C131 N132 N131 -1.8(13) . . . . ?
C132 C131 N132 C101 -173.3(9) . . . . ?
C133 N131 N132 C131 2.5(11) . . . . ?
C133 N131 N132 C101 174.5(8) . . . . ?
N112 C101 N132 C131 -32.3(12) . . . . ?
N122 C101 N132 C131 -154.4(9) . . . . ?
C171 C101 N132 C131 88.5(11) . . . . ?
N112 C101 N132 N131 156.7(8) . . . . ?
N122 C101 N132 N131 34.6(10) . . . . ?
C171 C101 N132 N131 -82.5(10) . . . . ?
C142 C143 N141 N142 -1.0(16) . . . . ?
C142 C143 N141 Ag2 -149.5(10) . . . . ?
N211 Ag2 N141 C143 -7.5(11) 1_755 . . . ?
N221 Ag2 N141 C143 -99(3) 1_755 . . . ?
N151 Ag2 N141 C143 123.2(11) . . . . ?
N211 Ag2 N141 N142 -151.9(7) 1_755 . . . ?
N221 Ag2 N141 N142 116(3) 1_755 . . . ?
N151 Ag2 N141 N142 -21.2(8) . . . . ?
C143 N141 N142 C141 -0.6(14) . . . . ?
Ag2 N141 N142 C141 150.0(9) . . . . ?
C143 N141 N142 C102 -179.0(9) . . . . ?
Ag2 N141 N142 C102 -28.4(12) . . . . ?
C142 C141 N142 N141 2.0(16) . . . . ?
C142 C141 N142 C102 -179.7(11) . . . . ?
N152 C102 N142 N141 76.6(10) . . . . ?
N162 C102 N142 N141 -43.0(11) . . . . ?
C180 C102 N142 N141 -158.9(9) . . . . ?
N152 C102 N142 C141 -101.5(12) . . . . ?
N162 C102 N142 C141 138.8(11) . . . . ?
C180 C102 N142 C141 23.0(14) . . . . ?
C242 C243 N241 N242 1.5(13) . . . . ?
C242 C243 N241 Ag1 -166.6(8) . . . . ?
N121 Ag1 N241 C243 79.9(10) . . . . ?
N251 Ag1 N241 C243 -166.6(10) . . . . ?
N111 Ag1 N241 C243 -43.2(12) . . . . ?
N121 Ag1 N241 N242 -85.7(9) . . . . ?
N251 Ag1 N241 N242 27.8(9) . . . . ?
N111 Ag1 N241 N242 151.2(7) . . . . ?
C243 N241 N242 C241 -3.1(12) . . . . ?
Ag1 N241 N242 C241 164.5(8) . . . . ?
C243 N241 N242 C202 -176.8(9) . . . . ?
Ag1 N241 N242 C202 -9.1(13) . . . . ?
C242 C241 N242 N241 3.6(13) . . . . ?
C242 C241 N242 C202 176.7(10) . . . . ?
N262 C202 N242 N241 76.3(11) . . . . ?
N252 C202 N242 N241 -45.0(12) . . . . ?
C280 C202 N242 N241 -167.0(9) . . . . ?
N262 C202 N242 C241 -96.0(12) . . . . ?
N252 C202 N242 C241 142.6(10) . . . . ?
C280 C202 N242 C241 20.6(15) . . . . ?
C252 C253 N251 N252 -0.2(16) . . . . ?
C252 C253 N251 Ag1 -127.9(12) . . . . ?
N241 Ag1 N251 C253 121.0(10) . . . . ?
N121 Ag1 N251 C253 -114.1(10) . . . . ?
N111 Ag1 N251 C253 -22.1(11) . . . . ?
N241 Ag1 N251 N252 0.1(10) . . . . ?
N121 Ag1 N251 N252 125.0(9) . . . . ?
N111 Ag1 N251 N252 -143.0(9) . . . . ?
C252 C251 N252 N251 -1.8(14) . . . . ?
C252 C251 N252 C202 175.3(10) . . . . ?
C253 N251 N252 C251 1.3(13) . . . . ?
Ag1 N251 N252 C251 128.9(9) . . . . ?
C253 N251 N252 C202 -176.1(10) . . . . ?
Ag1 N251 N252 C202 -48.5(13) . . . . ?
N242 C202 N252 C251 -96.3(12) . . . . ?
N262 C202 N252 C251 142.5(11) . . . . ?
C280 C202 N252 C251 24.4(14) . . . . ?
N242 C202 N252 N251 80.6(11) . . . . ?
N262 C202 N252 N251 -40.6(11) . . . . ?
C280 C202 N252 N251 -158.6(9) . . . . ?
C262 C263 N261 N262 2.3(18) . . . . ?
C263 N261 N262 C261 -2.0(15) . . . . ?
C263 N261 N262 C202 169.1(12) . . . . ?
C262 C261 N262 N261 0.9(14) . . . . ?
C262 C261 N262 C202 -168.7(10) . . . . ?
N242 C202 N262 N261 31.8(11) . . . . ?
N252 C202 N262 N261 154.5(9) . . . . ?
C280 C202 N262 N261 -85.5(10) . . . . ?
N242 C202 N262 C261 -159.1(10) . . . . ?
N252 C202 N262 C261 -36.4(13) . . . . ?
C280 C202 N262 C261 83.6(12) . . . . ?
C101 C171 O101 C172 -163.4(8) . . . . ?
C173 C172 O101 C171 -173.1(8) . . . . ?
C102 C180 O102 C179 -171.4(7) . . . . ?
C176 C179 O102 C180 -168.5(7) . . . . ?
C201 C271 O201 C272 166.1(13) . . . . ?
C273 C272 O201 C271 169.8(15) . . . . ?
C276 C279 O202 C280 170.1(9) . . . . ?
C202 C280 O202 C279 166.8(9) . . . . ?
F27 P2 F21 F25 161(2) . . . . ?
F22 P2 F21 F25 -129.4(18) . . . . ?
F23 P2 F21 F25 -164(7) . . . . ?
F26 P2 F21 F25 -61.3(17) . . . . ?
F28 P2 F21 F25 108.6(16) . . . . ?
F24 P2 F21 F25 37.6(17) . . . . ?
F25 P2 F22 F27 -147(3) . . . . ?
F21 P2 F22 F27 -107(2) . . . . ?
F23 P2 F22 F27 69(2) . . . . ?
F26 P2 F22 F27 147(2) . . . . ?
F28 P2 F22 F27 -33(2) . . . . ?
F24 P2 F22 F27 151(5) . . . . ?
F25 P2 F22 F26 65.7(16) . . . . ?
F27 P2 F22 F26 -147(2) . . . . ?
F21 P2 F22 F26 105.3(11) . . . . ?
F23 P2 F22 F26 -78.4(8) . . . . ?
F28 P2 F22 F26 179.3(8) . . . . ?
F24 P2 F22 F26 4(4) . . . . ?
F25 P2 F23 F27 161(2) . . . . ?
F22 P2 F23 F27 -70(2) . . . . ?
F21 P2 F23 F27 -36(7) . . . . ?
F26 P2 F23 F27 -140(2) . . . . ?
F28 P2 F23 F27 50.4(17) . . . . ?
F24 P2 F23 F27 122.7(19) . . . . ?
F27 P2 F24 F25 -145(3) . . . . ?
F22 P2 F24 F25 67(5) . . . . ?
F21 P2 F24 F25 -31.5(17) . . . . ?
F23 P2 F24 F25 150.9(16) . . . . ?
F26 P2 F24 F25 70.1(15) . . . . ?
F28 P2 F24 F25 -109.4(16) . . . . ?
P2 F21 F25 F24 -41.6(18) . . . . ?
P2 F21 F25 F26 50.0(8) . . . . ?
F27 P2 F25 F21 -38(3) . . . . ?
F22 P2 F25 F21 52.0(19) . . . . ?
F23 P2 F25 F21 177.5(10) . . . . ?
F26 P2 F25 F21 116.0(15) . . . . ?
F28 P2 F25 F21 -73.2(15) . . . . ?
F24 P2 F25 F21 -140.2(19) . . . . ?
F27 P2 F25 F24 102(3) . . . . ?
F22 P2 F25 F24 -167.7(13) . . . . ?
F21 P2 F25 F24 140.2(19) . . . . ?
F23 P2 F25 F24 -42.2(16) . . . . ?
F26 P2 F25 F24 -103.8(13) . . . . ?
F28 P2 F25 F24 67.1(12) . . . . ?
F27 P2 F25 F26 -154(3) . . . . ?
F22 P2 F25 F26 -64.0(14) . . . . ?
F21 P2 F25 F26 -116.0(15) . . . . ?
F23 P2 F25 F26 61.5(12) . . . . ?
F28 P2 F25 F26 170.8(9) . . . . ?
F24 P2 F25 F26 103.8(13) . . . . ?
P2 F24 F25 F21 44.2(19) . . . . ?
P2 F24 F25 F26 -54.9(8) . . . . ?
F25 P2 F26 F22 -116.3(14) . . . . ?
F27 P2 F26 F22 45.3(16) . . . . ?
F21 P2 F26 F22 -71.0(12) . . . . ?
F23 P2 F26 F22 102.8(9) . . . . ?
F28 P2 F26 F22 -177(4) . . . . ?
F24 P2 F26 F22 -179.2(10) . . . . ?
F27 P2 F26 F25 161.6(19) . . . . ?
F22 P2 F26 F25 116.3(14) . . . . ?
F21 P2 F26 F25 45.3(13) . . . . ?
F23 P2 F26 F25 -140.9(15) . . . . ?
F28 P2 F26 F25 -60(4) . . . . ?
F24 P2 F26 F25 -62.9(15) . . . . ?
F27 F22 F26 P2 -26(2) . . . . ?
P2 F22 F26 F25 -42.7(8) . . . . ?
F27 F22 F26 F25 -68(2) . . . . ?
F21 F25 F26 P2 -59.2(12) . . . . ?
F24 F25 F26 P2 60.9(7) . . . . ?
F21 F25 F26 F22 -13.7(14) . . . . ?
P2 F25 F26 F22 45.5(9) . . . . ?
F24 F25 F26 F22 106.4(11) . . . . ?
F25 P2 F27 F28 -44(3) . . . . ?
F22 P2 F27 F28 -144(2) . . . . ?
F21 P2 F27 F28 -73.2(14) . . . . ?
F23 P2 F27 F28 110.6(11) . . . . ?
F26 P2 F27 F28 171.5(10) . . . . ?
F24 P2 F27 F28 43(2) . . . . ?
F25 P2 F27 F22 100(3) . . . . ?
F21 P2 F27 F22 70.7(15) . . . . ?
F23 P2 F27 F22 -105.4(15) . . . . ?
F26 P2 F27 F22 -44.6(18) . . . . ?
F28 P2 F27 F22 144(2) . . . . ?
F24 P2 F27 F22 -173.2(13) . . . . ?
F25 P2 F27 F23 -154(2) . . . . ?
F22 P2 F27 F23 105.4(15) . . . . ?
F21 P2 F27 F23 176.2(10) . . . . ?
F26 P2 F27 F23 60.9(12) . . . . ?
F28 P2 F27 F23 -110.6(11) . . . . ?
F24 P2 F27 F23 -67.7(18) . . . . ?
P2 F22 F27 F28 35.8(14) . . . . ?
F26 F22 F27 F28 63(3) . . . . ?
F26 F22 F27 P2 27.4(18) . . . . ?
P2 F22 F27 F23 -54.5(8) . . . . ?
F26 F22 F27 F23 -27(2) . . . . ?
P2 F23 F27 F28 -59.8(17) . . . . ?
P2 F23 F27 F22 51.8(8) . . . . ?
F22 F27 F28 P2 -30.7(14) . . . . ?
F23 F27 F28 P2 51.5(7) . . . . ?
F25 P2 F28 F27 158(2) . . . . ?
F22 P2 F28 F27 40.3(19) . . . . ?
F21 P2 F28 F27 109.6(19) . . . . ?
F23 P2 F28 F27 -64.1(17) . . . . ?
F26 P2 F28 F27 -144(4) . . . . ?
F24 P2 F28 F27 -140.7(18) . . . . ?
